data_4519503
loop_
_publ_author_name
'Abdel Rahman Al Ahmad'
'Thierry Maris'
'James D. Wuest'

_publ_contact_author_id_orcid 0000-0001-9731-4046
_publ_section_title
;
 ArOCF3, ArOCHF2, ArOCH2F, and ArOCH3: What the F Does to Control the
 Crystallization of Riluzole and Analogous Fluoromethyl Ethers
;
_journal_name_full 'Crystal growth & Design'
_journal_page_first 6408
_journal_page_last 6420
_journal_paper_doi 10.1021/acs.cgd.5c00831
_journal_volume 25
_journal_year 2025
_chemical_formula_moiety '0.69(C8 H6 F2 N2 O S), 0.31(C8 H8 N2 O S)'
_chemical_formula_sum 'C8 H6.61 F1.39 N2 O S'
_chemical_formula_weight 205.28
_space_group_crystal_system monoclinic
_space_group_IT_number 14
_space_group_name_Hall '-P 2ybc'
_space_group_name_H-M_alt 'P 1 21/c 1'
_atom_sites_solution_hydrogens geom
_atom_sites_solution_primary dual
_audit_contact_author_email thierry.maris@umontreal.ca
_audit_contact_author_name 'Thierry Maris'
_audit_contact_author_phone '+1 514 340 4711 2579'
_audit_creation_date 2024-12-06
_cell_angle_alpha 90
_cell_angle_beta 102.4296(9)
_cell_angle_gamma 90
_cell_formula_units_Z 8
_cell_length_a 18.4448(4)
_cell_length_b 7.9586(2)
_cell_length_c 11.9812(3)
_cell_measurement_reflns_used 9853
_cell_measurement_temperature 150
_cell_measurement_theta_max 58.898
_cell_measurement_theta_min 4.290
_cell_volume 1717.55(7)
_computing_cell_refinement
;
SAINT (2013) V8.41; Integration Software for Single Crystal Data.
Bruker AXS Inc., Madison, WI 53719-1173.
;
_computing_data_collection
;
APEX 4 (2022) Bruker AXS Inc., Madison, WI 53719-1173.
;
_computing_data_reduction
;
SAINT (2013) V8.41; Integration Software for Single Crystal Data.
Bruker AXS Inc., Madison, WI 53719-1173.
;
_computing_molecular_graphics 'Olex2 1.5 (Dolomanov et al., 2009)'
_computing_publication_material 'Olex2 1.5 (Dolomanov et al., 2009)'
_computing_structure_refinement 'XL  (Sheldrick, 2008)'
_diffrn_ambient_temperature 150
_diffrn_detector 'CMOS Area detector'
_diffrn_detector_area_resol_mean 10.42
_diffrn_detector_type 'Bruker CMOS Photon III '
_diffrn_measured_fraction_theta_full 0.969
_diffrn_measured_fraction_theta_max 0.929
_diffrn_measurement_device 'k-geometry diffractometer'
_diffrn_measurement_device_type 'Bruker Venture Metaljet'
_diffrn_measurement_method '\w and \f scans'
_diffrn_radiation_collimation 'Focusing mirrors'
_diffrn_radiation_monochromator 'Helios MX Mirror Optics'
_diffrn_radiation_probe x-ray
_diffrn_radiation_type 'Ga K\a'
_diffrn_radiation_wavelength 1.34139
_diffrn_reflns_av_R_equivalents 0.0296
_diffrn_reflns_av_unetI/netI 0.0288
_diffrn_reflns_Laue_measured_fraction_full 0.969
_diffrn_reflns_Laue_measured_fraction_max 0.929
_diffrn_reflns_limit_h_max 23
_diffrn_reflns_limit_h_min -23
_diffrn_reflns_limit_k_max 9
_diffrn_reflns_limit_k_min -9
_diffrn_reflns_limit_l_max 12
_diffrn_reflns_limit_l_min -14
_diffrn_reflns_number 14930
_diffrn_reflns_point_group_measured_fraction_full 0.969
_diffrn_reflns_point_group_measured_fraction_max 0.929
_diffrn_reflns_theta_full 53.594
_diffrn_reflns_theta_max 58.893
_diffrn_reflns_theta_min 5.286
_diffrn_source 'Metal Jet'
_diffrn_source_current 3.57
_diffrn_source_power 0.2488647
_diffrn_source_target Ga
_diffrn_source_type 'Gallium Liquid Metal Jet Source'
_diffrn_source_voltage 69.71
_exptl_absorpt_coefficient_mu 2.148
_exptl_absorpt_correction_T_max 0.2075
_exptl_absorpt_correction_T_min 0.1128
_exptl_absorpt_correction_type multi-scan
_exptl_absorpt_process_details
;
SADABS-2016/2 (Bruker,2016/2) was used for absorption correction.
wR2(int) was 0.1108 before and 0.0488 after correction.
The Ratio of minimum to maximum transmission is 0.5436.
The \l/2 correction factor is Not present.
;
_exptl_crystal_colour 'clear light colourless'
_exptl_crystal_colour_lustre clear
_exptl_crystal_colour_modifier light
_exptl_crystal_colour_primary colourless
_exptl_crystal_density_diffrn 1.588
_exptl_crystal_description block
_exptl_crystal_F_000 841
_exptl_crystal_size_max 0.1
_exptl_crystal_size_mid 0.05
_exptl_crystal_size_min 0.03
_refine_diff_density_max 0.862
_refine_diff_density_min -0.676
_refine_diff_density_rms 0.093
_refine_ls_extinction_coef .
_refine_ls_extinction_method none
_refine_ls_goodness_of_fit_ref 1.077
_refine_ls_hydrogen_treatment constr
_refine_ls_matrix_type full
_refine_ls_number_parameters 283
_refine_ls_number_reflns 3482
_refine_ls_number_restraints 91
_refine_ls_restrained_S_all 1.100
_refine_ls_R_factor_all 0.0570
_refine_ls_R_factor_gt 0.0554
_refine_ls_shift/su_max 0.001
_refine_ls_shift/su_mean 0.000
_refine_ls_structure_factor_coef Fsqd
_refine_ls_weighting_details 'w=1/[\s^2^(Fo^2^)+(0.0999P)^2^+1.9197P] where P=(Fo^2^+2Fc^2^)/3'
_refine_ls_weighting_scheme calc
_refine_ls_wR_factor_gt 0.1642
_refine_ls_wR_factor_ref 0.1693
_reflns_Friedel_coverage 0.000
_reflns_Friedel_fraction_full .
_reflns_Friedel_fraction_max .
_reflns_number_gt 3398
_reflns_number_total 3482
_reflns_threshold_expression 'I > 2\s(I)'
_cod_data_source_file 09-1b_1d_069RZ2F_031TZ_jw27321.cif
_cod_data_source_block jw27321
_cod_database_code 4519503

loop_
_space_group_symop_id
_space_group_symop_operation_xyz
1 'x, y, z'
2 '-x, y+1/2, -z+1/2'
3 '-x, -y, -z'
4 'x, -y-1/2, z-1/2'

loop_
_atom_site_label
_atom_site_type_symbol
_atom_site_fract_x
_atom_site_fract_y
_atom_site_fract_z
_atom_site_U_iso_or_equiv
_atom_site_adp_type
_atom_site_occupancy
_atom_site_site_symmetry_order
_atom_site_calc_flag
_atom_site_refinement_flags_posn
_atom_site_refinement_flags_adp
_atom_site_refinement_flags_occupancy
_atom_site_disorder_assembly
_atom_site_disorder_group
S1A S 0.38721(3) 0.18077(8) 0.38459(5) 0.0314(2) Uani 1 1 d . . . . .
O1A O 0.13318(12) 0.4208(3) 0.4352(2) 0.0532(6) Uani 1 1 d . U . . .
N1A N 0.52963(13) 0.2091(3) 0.4946(2) 0.0368(5) Uani 1 1 d . . . . .
H1AA H 0.566380 0.243846 0.549289 0.044 Uiso 1 1 calc R U . . .
H1AB H 0.538637 0.142251 0.440647 0.044 Uiso 1 1 calc R U . . .
N2A N 0.44033(12) 0.3563(3) 0.56890(18) 0.0306(5) Uani 1 1 d . . . . .
C1A C 0.45997(14) 0.2578(3) 0.4935(2) 0.0295(5) Uani 1 1 d . . . . .
C2A C 0.32497(14) 0.2971(3) 0.4440(2) 0.0302(5) Uani 1 1 d . . . . .
C3A C 0.36362(14) 0.3830(3) 0.5410(2) 0.0299(5) Uani 1 1 d . . . . .
C4A C 0.32428(16) 0.4851(3) 0.6022(2) 0.0354(6) Uani 1 1 d . . . . .
H4A H 0.349701 0.546106 0.667075 0.043 Uiso 1 1 calc R U . . .
C5A C 0.24757(17) 0.4964(4) 0.5671(3) 0.0400(6) Uani 1 1 d . . . . .
H5A H 0.220169 0.566095 0.607528 0.048 Uiso 1 1 calc R U . . .
C6A C 0.21115(15) 0.4054(4) 0.4727(3) 0.0392(6) Uani 1 1 d . . . . .
C7A C 0.24810(15) 0.3061(3) 0.4080(2) 0.0353(6) Uani 1 1 d . . . . .
H7A H 0.222327 0.247149 0.342451 0.042 Uiso 1 1 calc R U . . .
C8A C 0.0904(2) 0.3382(5) 0.4940(3) 0.0561(8) Uani 1 1 d . U . A 1
H8AA H 0.039761 0.383075 0.474332 0.084 Uiso 1 1 calc R U . A 1
H8AB H 0.110435 0.352507 0.576105 0.084 Uiso 0.108(8) 1 calc R U P B 1
H8AC H 0.089616 0.218417 0.474719 0.084 Uiso 0.108(8) 1 calc R U P B 1
F1A F 0.10751(14) 0.1751(3) 0.5000(3) 0.0751(11) Uani 0.892(8) 1 d . U P B 2
F2A F 0.0989(2) 0.3896(7) 0.6011(3) 0.140(2) Uani 0.892(8) 1 d . U P B 2
S1B S 0.70782(4) 0.52804(8) 0.85342(5) 0.0321(2) Uani 1 1 d . . . . .
O1B O 0.94146(12) 0.2408(3) 0.7658(2) 0.0530(6) Uani 1 1 d D U . . .
N1B N 0.55784(13) 0.4970(3) 0.77781(19) 0.0337(5) Uani 1 1 d . . . . .
H1BA H 0.517628 0.451156 0.736022 0.040 Uiso 1 1 calc R U . . .
H1BB H 0.553929 0.576157 0.827493 0.040 Uiso 1 1 calc R U . . .
N2B N 0.63646(12) 0.3296(3) 0.69409(18) 0.0314(5) Uani 1 1 d . . . . .
C1B C 0.62682(14) 0.4451(3) 0.7655(2) 0.0297(5) Uani 1 1 d . . . . .
C2B C 0.75997(14) 0.3919(3) 0.7879(2) 0.0306(5) Uani 1 1 d . . . . .
C3B C 0.71205(14) 0.2966(3) 0.7048(2) 0.0305(5) Uani 1 1 d . . . . .
C4B C 0.74131(16) 0.1812(3) 0.6395(2) 0.0365(6) Uani 1 1 d . . . . .
H4B H 0.709403 0.116732 0.582522 0.044 Uiso 1 1 calc R U . . .
C5B C 0.81772(17) 0.1613(4) 0.6584(3) 0.0408(6) Uani 1 1 d . . . . .
H5B H 0.838371 0.082543 0.614383 0.049 Uiso 1 1 calc R U . . .
C6B C 0.86430(16) 0.2567(4) 0.7420(3) 0.0393(6) Uani 1 1 d . . . . .
C7B C 0.83682(15) 0.3731(3) 0.8080(2) 0.0352(6) Uani 1 1 d . . . . .
H7B H 0.868980 0.437583 0.864648 0.042 Uiso 1 1 calc R U . . .
C8B C 0.9721(2) 0.1346(7) 0.6946(4) 0.0474(13) Uani 0.653(8) 1 d D U P C 3
H8BA H 1.026276 0.133931 0.719865 0.071 Uiso 0.327(4) 1 calc R U P C 3
H8BB H 0.952993 0.020338 0.698626 0.071 Uiso 0.5 1 calc R U P C 3
H8BC H 0.958385 0.175352 0.615722 0.071 Uiso 0.327(4) 1 calc R U P C 3
F1B F 0.9638(8) 0.1511(17) 0.5922(14) 0.087(3) Uani 0.327(4) 1 d . U P C 4
F2B F 1.0406(5) 0.1524(16) 0.7384(9) 0.099(3) Uani 0.327(4) 1 d . U P C 4
C8C C 0.9833(7) 0.280(3) 0.6846(11) 0.097(4) Uani 0.347(8) 1 d D U P C 5
H8CA H 1.036025 0.260404 0.717494 0.145 Uiso 0.173(4) 1 calc R U P C 5
H8CB H 0.967499 0.208042 0.617212 0.145 Uiso 0.173(4) 1 calc R U P C 5
H8CC H 0.975576 0.397883 0.662215 0.145 Uiso 0.5 1 calc R U P C 5
F1C F 0.9546(16) 0.221(3) 0.592(3) 0.087(3) Uani 0.173(4) 1 d . U P C 6
F2C F 1.0531(9) 0.302(3) 0.7448(16) 0.097(3) Uani 0.173(4) 1 d . U P C 6

loop_
_atom_site_aniso_label
_atom_site_aniso_U_11
_atom_site_aniso_U_22
_atom_site_aniso_U_33
_atom_site_aniso_U_23
_atom_site_aniso_U_13
_atom_site_aniso_U_12
S1A 0.0351(3) 0.0307(3) 0.0282(3) -0.0027(2) 0.0064(2) -0.0013(2)
O1A 0.0341(10) 0.0573(14) 0.0691(15) 0.0223(12) 0.0129(10) 0.0077(9)
N1A 0.0341(11) 0.0379(12) 0.0381(12) -0.0101(9) 0.0072(9) 0.0009(9)
N2A 0.0344(10) 0.0290(10) 0.0289(10) -0.0014(8) 0.0079(8) 0.0008(8)
C1A 0.0352(12) 0.0264(12) 0.0271(11) 0.0003(9) 0.0070(9) -0.0020(9)
C2A 0.0358(12) 0.0266(11) 0.0291(12) 0.0055(9) 0.0091(10) 0.0014(9)
C3A 0.0354(12) 0.0269(12) 0.0288(12) 0.0045(9) 0.0097(10) 0.0009(9)
C4A 0.0433(14) 0.0312(13) 0.0336(13) 0.0025(10) 0.0123(11) 0.0041(11)
C5A 0.0440(15) 0.0346(13) 0.0460(16) 0.0061(11) 0.0195(13) 0.0084(11)
C6A 0.0353(13) 0.0382(14) 0.0456(15) 0.0132(12) 0.0122(11) 0.0063(11)
C7A 0.0365(13) 0.0349(13) 0.0338(13) 0.0082(10) 0.0062(10) -0.0003(10)
C8A 0.0482(17) 0.061(2) 0.064(2) -0.0048(17) 0.0239(16) -0.0014(15)
F1A 0.0574(15) 0.0529(15) 0.117(2) 0.0292(14) 0.0231(14) -0.0036(11)
F2A 0.110(3) 0.222(5) 0.111(3) -0.090(3) 0.075(2) -0.095(3)
S1B 0.0393(4) 0.0299(4) 0.0272(4) -0.0040(2) 0.0072(3) -0.0008(2)
O1B 0.0347(11) 0.0560(14) 0.0706(15) -0.0119(11) 0.0166(10) -0.0025(9)
N1B 0.0382(11) 0.0329(11) 0.0323(11) -0.0017(9) 0.0127(9) 0.0001(9)
N2B 0.0351(11) 0.0306(11) 0.0298(11) -0.0014(8) 0.0097(8) -0.0021(8)
C1B 0.0368(12) 0.0287(12) 0.0250(11) 0.0030(9) 0.0099(9) -0.0015(10)
C2B 0.0388(13) 0.0271(12) 0.0269(12) 0.0012(9) 0.0090(10) -0.0015(9)
C3B 0.0354(12) 0.0284(12) 0.0293(12) 0.0004(9) 0.0101(10) -0.0040(9)
C4B 0.0412(14) 0.0328(13) 0.0382(14) -0.0072(10) 0.0147(11) -0.0055(10)
C5B 0.0434(15) 0.0342(14) 0.0497(16) -0.0055(12) 0.0209(13) -0.0013(11)
C6B 0.0356(13) 0.0348(14) 0.0500(16) 0.0019(12) 0.0149(12) -0.0016(11)
C7B 0.0366(13) 0.0323(13) 0.0361(14) 0.0003(10) 0.0062(10) -0.0041(10)
C8B 0.0281(19) 0.067(3) 0.048(3) -0.003(2) 0.0103(18) 0.004(2)
F1B 0.061(4) 0.119(8) 0.094(4) -0.027(7) 0.045(3) -0.005(6)
F2B 0.062(4) 0.131(7) 0.100(5) -0.008(6) 0.015(4) 0.023(5)
C8C 0.061(6) 0.123(8) 0.104(7) -0.011(7) 0.015(6) 0.014(6)
F1C 0.061(4) 0.118(9) 0.094(4) -0.026(7) 0.043(4) -0.005(6)
F2C 0.060(4) 0.130(7) 0.100(5) -0.007(6) 0.015(4) 0.021(5)

loop_
_atom_type_symbol
_atom_type_description
_atom_type_scat_dispersion_real
_atom_type_scat_dispersion_imag
_atom_type_scat_source
C C 0.0137 0.0067 'International Tables Vol C Tables 4.2.6.8 and 6.1.1.4'
H H 0.0000 0.0000 'International Tables Vol C Tables 4.2.6.8 and 6.1.1.4'
F F 0.0583 0.0400 'International Tables Vol C Tables 4.2.6.8 and 6.1.1.4'
N N 0.0241 0.0134 'International Tables Vol C Tables 4.2.6.8 and 6.1.1.4'
O O 0.0389 0.0241 'International Tables Vol C Tables 4.2.6.8 and 6.1.1.4'
S S 0.2925 0.4295 'International Tables Vol C Tables 4.2.6.8 and 6.1.1.4'

loop_
_geom_angle_atom_site_label_1
_geom_angle_atom_site_label_2
_geom_angle_atom_site_label_3
_geom_angle
_geom_angle_site_symmetry_1
_geom_angle_site_symmetry_3
C2A S1A C1A 88.66(12) . .
C8A O1A C6A 117.6(3) . .
H1AA N1A H1AB 120.0 . .
C1A N1A H1AA 120.0 . .
C1A N1A H1AB 120.0 . .
C1A N2A C3A 110.1(2) . .
N1A C1A S1A 118.77(19) . .
N2A C1A S1A 116.07(19) . .
N2A C1A N1A 125.1(2) . .
C3A C2A S1A 109.60(19) . .
C7A C2A S1A 128.2(2) . .
C7A C2A C3A 122.2(2) . .
N2A C3A C2A 115.6(2) . .
C4A C3A N2A 125.1(2) . .
C4A C3A C2A 119.3(2) . .
C3A C4A H4A 120.4 . .
C5A C4A C3A 119.3(3) . .
C5A C4A H4A 120.4 . .
C4A C5A H5A 120.2 . .
C6A C5A C4A 119.7(3) . .
C6A C5A H5A 120.2 . .
C5A C6A O1A 119.6(3) . .
C7A C6A O1A 117.4(3) . .
C7A C6A C5A 122.9(3) . .
C2A C7A H7A 121.7 . .
C6A C7A C2A 116.6(3) . .
C6A C7A H7A 121.7 . .
O1A C8A H8AA 109.5 . .
O1A C8A H8AB 109.5 . .
O1A C8A H8AC 109.5 . .
H8AA C8A H8AB 109.5 . .
H8AA C8A H8AC 109.5 . .
H8AB C8A H8AC 109.5 . .
C2B S1B C1B 88.68(12) . .
C6B O1B C8B 117.2(3) . .
C6B O1B C8C 121.9(7) . .
H1BA N1B H1BB 120.0 . .
C1B N1B H1BA 120.0 . .
C1B N1B H1BB 120.0 . .
C1B N2B C3B 110.4(2) . .
N1B C1B S1B 120.56(19) . .
N2B C1B S1B 116.25(19) . .
N2B C1B N1B 123.1(2) . .
C3B C2B S1B 109.33(19) . .
C7B C2B S1B 128.9(2) . .
C7B C2B C3B 121.8(2) . .
N2B C3B C2B 115.3(2) . .
C4B C3B N2B 125.0(2) . .
C4B C3B C2B 119.7(2) . .
C3B C4B H4B 120.4 . .
C5B C4B C3B 119.2(2) . .
C5B C4B H4B 120.4 . .
C4B C5B H5B 119.9 . .
C4B C5B C6B 120.1(3) . .
C6B C5B H5B 119.9 . .
C5B C6B O1B 122.7(3) . .
C7B C6B O1B 115.3(3) . .
C7B C6B C5B 122.0(3) . .
C2B C7B H7B 121.4 . .
C6B C7B C2B 117.2(2) . .
C6B C7B H7B 121.4 . .
O1B C8B H8BA 109.5 . .
O1B C8B H8BB 109.5 . .
O1B C8B H8BC 109.5 . .
H8BA C8B H8BB 109.5 . .
H8BA C8B H8BC 109.5 . .
H8BB C8B H8BC 109.5 . .
O1B C8C H8CA 109.5 . .
O1B C8C H8CB 109.5 . .
O1B C8C H8CC 109.5 . .
H8CA C8C H8CB 109.5 . .
H8CA C8C H8CC 109.5 . .
H8CB C8C H8CC 109.5 . .

loop_
_geom_bond_atom_site_label_1
_geom_bond_atom_site_label_2
_geom_bond_distance
_geom_bond_site_symmetry_2
S1A C1A 1.768(3) .
S1A C2A 1.742(3) .
O1A C6A 1.417(3) .
O1A C8A 1.339(4) .
N1A H1AA 0.8800 .
N1A H1AB 0.8800 .
N1A C1A 1.339(3) .
N2A C1A 1.305(3) .
N2A C3A 1.398(3) .
C2A C3A 1.403(4) .
C2A C7A 1.392(4) .
C3A C4A 1.398(4) .
C4A H4A 0.9500 .
C4A C5A 1.389(4) .
C5A H5A 0.9500 .
C5A C6A 1.389(4) .
C6A C7A 1.385(4) .
C7A H7A 0.9500 .
C8A H8AA 0.9800 .
C8A H8AB 0.9800 .
C8A H8AC 0.9800 .
S1B C1B 1.761(3) .
S1B C2B 1.744(3) .
O1B C6B 1.396(3) .
O1B C8B 1.403(5) .
O1B C8C 1.401(5) .
N1B H1BA 0.8800 .
N1B H1BB 0.8800 .
N1B C1B 1.376(3) .
N2B C1B 1.294(3) .
N2B C3B 1.397(3) .
C2B C3B 1.403(4) .
C2B C7B 1.394(4) .
C3B C4B 1.389(4) .
C4B H4B 0.9500 .
C4B C5B 1.388(4) .
C5B H5B 0.9500 .
C5B C6B 1.395(4) .
C6B C7B 1.383(4) .
C7B H7B 0.9500 .
C8B H8BA 0.9800 .
C8B H8BB 0.9800 .
C8B H8BC 0.9800 .
C8C H8CA 0.9800 .
C8C H8CB 0.9800 .
C8C H8CC 0.9800 .

loop_
_geom_hbond_atom_site_label_D
_geom_hbond_atom_site_label_H
_geom_hbond_atom_site_label_A
_geom_hbond_distance_DH
_geom_hbond_distance_HA
_geom_hbond_distance_DA
_geom_hbond_angle_DHA
_geom_hbond_site_symmetry_A
_geom_hbond_publ_flag
N1A H1AA N2B 0.88 2.04 2.913(3) 169.0 . yes
N1A H1AB N1B 0.88 2.34 3.208(3) 170.6 4_565 yes
N1B H1BA N2A 0.88 2.32 3.144(3) 155.8 . yes
N1B H1BB N2A 0.88 2.54 3.395(3) 163.1 2_656 yes
C4B H4B S1B 0.95 2.97 3.740(3) 139.0 4_565 yes
C5B H5B F1B 0.95 2.45 2.970(13) 114.5 . yes
C7B H7B F1A 0.95 2.47 3.332(4) 151.4 2_656 yes
C8C H8CC O1A 0.98 2.54 3.321(17) 136.4 3_666 yes

loop_
_geom_torsion_atom_site_label_1
_geom_torsion_atom_site_label_2
_geom_torsion_atom_site_label_3
_geom_torsion_atom_site_label_4
_geom_torsion
_geom_torsion_site_symmetry_1
_geom_torsion_site_symmetry_2
_geom_torsion_site_symmetry_3
_geom_torsion_site_symmetry_4
S1A C2A C3A N2A -0.8(3) . . . .
S1A C2A C3A C4A 179.82(19) . . . .
S1A C2A C7A C6A 178.3(2) . . . .
O1A C6A C7A C2A 177.9(2) . . . .
N2A C3A C4A C5A -177.9(2) . . . .
C1A S1A C2A C3A -0.47(18) . . . .
C1A S1A C2A C7A -178.7(2) . . . .
C1A N2A C3A C2A 2.1(3) . . . .
C1A N2A C3A C4A -178.5(2) . . . .
C2A S1A C1A N1A -179.8(2) . . . .
C2A S1A C1A N2A 1.8(2) . . . .
C2A C3A C4A C5A 1.4(4) . . . .
C3A N2A C1A S1A -2.5(3) . . . .
C3A N2A C1A N1A 179.2(2) . . . .
C3A C2A C7A C6A 0.3(4) . . . .
C3A C4A C5A C6A 0.5(4) . . . .
C4A C5A C6A O1A -178.2(2) . . . .
C4A C5A C6A C7A -2.2(4) . . . .
C5A C6A C7A C2A 1.8(4) . . . .
C7A C2A C3A N2A 177.6(2) . . . .
C7A C2A C3A C4A -1.8(4) . . . .
C8A O1A C6A C5A -77.6(4) . . . .
C8A O1A C6A C7A 106.1(3) . . . .
S1B C2B C3B N2B -0.4(3) . . . .
S1B C2B C3B C4B 178.7(2) . . . .
S1B C2B C7B C6B -178.9(2) . . . .
O1B C6B C7B C2B -179.4(2) . . . .
N2B C3B C4B C5B 179.6(3) . . . .
C1B S1B C2B C3B 0.46(19) . . . .
C1B S1B C2B C7B 179.8(3) . . . .
C1B N2B C3B C2B 0.1(3) . . . .
C1B N2B C3B C4B -179.0(2) . . . .
C2B S1B C1B N1B 176.6(2) . . . .
C2B S1B C1B N2B -0.4(2) . . . .
C2B C3B C4B C5B 0.6(4) . . . .
C3B N2B C1B S1B 0.2(3) . . . .
C3B N2B C1B N1B -176.7(2) . . . .
C3B C2B C7B C6B 0.3(4) . . . .
C3B C4B C5B C6B -0.2(4) . . . .
C4B C5B C6B O1B 179.2(3) . . . .
C4B C5B C6B C7B -0.2(5) . . . .
C5B C6B C7B C2B 0.1(4) . . . .
C7B C2B C3B N2B -179.8(2) . . . .
C7B C2B C3B C4B -0.7(4) . . . .
C8B O1B C6B C5B 5.8(5) . . . .
C8B O1B C6B C7B -174.8(3) . . . .
C8C O1B C6B C5B 63.6(11) . . . .
C8C O1B C6B C7B -116.9(10) . . . .

_cod_database_fobs_code 4519503
